data_4504782
loop_
_publ_author_name
'George, Sumod'
'Goldberg, Israel'

_publ_section_title
;
 Self-Assembly of Supramolecular Porphyrin Arrays by Hydrogen
 Bonding:&#x2009; New Structures and Reflections
;
_journal_issue 3
_journal_name_full 'Crystal Growth &amp; Design'
_journal_page_first 755
_journal_paper_doi 10.1021/cg050624m
_journal_volume 6
_journal_year 2006
_chemical_formula_sum 'C48 H30 N4 O8'
_chemical_formula_weight 790.75
_chemical_name_systematic
; 
 ? 
;
_space_group_IT_number 2
_symmetry_cell_setting triclinic
_symmetry_space_group_name_Hall '-P 1'
_symmetry_space_group_name_H-M 'P -1'
_atom_sites_solution_hydrogens geom
_atom_sites_solution_primary direct
_atom_sites_solution_secondary difmap
_audit_creation_method SHELXL-97
_cell_angle_alpha 96.167(3)
_cell_angle_beta 97.670(4)
_cell_angle_gamma 101.066(4)
_cell_formula_units_Z 2
_cell_length_a 12.8446(8)
_cell_length_b 15.0021(11)
_cell_length_c 21.8715(16)
_cell_measurement_reflns_used 11928
_cell_measurement_temperature 110(2)
_cell_measurement_theta_max 25.00
_cell_measurement_theta_min 1.28
_cell_volume 4060.7(5)
_computing_cell_refinement Denzo
_computing_data_collection 'Collect, Nonius B.V.'
_computing_data_reduction Denzo
_computing_structure_refinement 'SHELXL-97 (Sheldrick, 1997)'
_computing_structure_solution SIR-97
_diffrn_ambient_temperature 110(2)
_diffrn_detector_area_resol_mean '56 microns'
_diffrn_measured_fraction_theta_full 0.991
_diffrn_measured_fraction_theta_max 0.991
_diffrn_measurement_device_type 'Nonius KappaCCD'
_diffrn_measurement_method '0.7 deg. Phi & Omega scans'
_diffrn_radiation_monochromator graphite
_diffrn_radiation_source 'fine-focus sealed tube'
_diffrn_radiation_type MoK\a
_diffrn_radiation_wavelength 0.71073
_diffrn_reflns_av_R_equivalents 0.0790
_diffrn_reflns_av_sigmaI/netI 0.1042
_diffrn_reflns_limit_h_max 15
_diffrn_reflns_limit_h_min 0
_diffrn_reflns_limit_k_max 17
_diffrn_reflns_limit_k_min -17
_diffrn_reflns_limit_l_max 25
_diffrn_reflns_limit_l_min -26
_diffrn_reflns_number 25174
_diffrn_reflns_theta_full 25.00
_diffrn_reflns_theta_max 25.00
_diffrn_reflns_theta_min 2.02
_exptl_absorpt_coefficient_mu 0.045
_exptl_absorpt_correction_type none
_exptl_crystal_colour purple
_exptl_crystal_density_diffrn 0.647
_exptl_crystal_density_method 'not measured'
_exptl_crystal_description prism
_exptl_crystal_F_000 820
_exptl_crystal_size_max 0.35
_exptl_crystal_size_mid 0.20
_exptl_crystal_size_min 0.15
_refine_diff_density_max 0.264
_refine_diff_density_min -0.229
_refine_diff_density_rms 0.046
_refine_ls_extinction_method none
_refine_ls_goodness_of_fit_ref 1.182
_refine_ls_hydrogen_treatment constr
_refine_ls_matrix_type full
_refine_ls_number_parameters 543
_refine_ls_number_reflns 14174
_refine_ls_number_restraints 0
_refine_ls_restrained_S_all 1.182
_refine_ls_R_factor_all 0.1373
_refine_ls_R_factor_gt 0.0732
_refine_ls_shift/su_max 0.091
_refine_ls_shift/su_mean 0.008
_refine_ls_structure_factor_coef Fsqd
_refine_ls_weighting_details 'calc w=1/[\s^2^(Fo^2^)+(0.0500P)^2^+0.0000P] where P=(Fo^2^+2Fc^2^)/3'
_refine_ls_weighting_scheme calc
_refine_ls_wR_factor_gt 0.1600
_refine_ls_wR_factor_ref 0.1710
_reflns_number_gt 6212
_reflns_number_total 14174
_reflns_threshold_expression >2sigma(I)
_cod_data_source_file cg050624msi20051123_105824.cif
_cod_data_source_block Compound-1
_cod_original_cell_volume 4060.6(5)
_cod_database_code 4504782

loop_
_symmetry_equiv_pos_as_xyz
'x, y, z'
'-x, -y, -z'

loop_
_atom_site_label
_atom_site_type_symbol
_atom_site_fract_x
_atom_site_fract_y
_atom_site_fract_z
_atom_site_U_iso_or_equiv
_atom_site_adp_type
_atom_site_occupancy
_atom_site_symmetry_multiplicity
_atom_site_calc_flag
_atom_site_refinement_flags
C1 C 0.38803(18) 0.46502(18) 0.36585(12) 0.0583(8) Uani 1 1 d .
C2 C 0.2893(2) 0.4185(2) 0.32563(13) 0.0719(9) Uani 1 1 d .
H2 H 0.2734 0.4181 0.2819 0.086 Uiso 1 1 calc R
C3 C 0.2247(2) 0.37623(19) 0.36168(12) 0.0665(9) Uani 1 1 d .
H3 H 0.1544 0.3402 0.3482 0.080 Uiso 1 1 calc R
C4 C 0.28111(18) 0.39529(17) 0.42446(11) 0.0520(7) Uani 1 1 d .
C5 C 0.24310(17) 0.36112(17) 0.47608(12) 0.0493(7) Uani 1 1 d .
C6 C 0.29735(17) 0.38184(17) 0.53675(12) 0.0501(7) Uani 1 1 d .
C7 C 0.2608(2) 0.35036(19) 0.59186(12) 0.0620(8) Uani 1 1 d .
H7 H 0.1931 0.3125 0.5933 0.074 Uiso 1 1 calc R
C8 C 0.33878(19) 0.38369(18) 0.64061(13) 0.0642(9) Uani 1 1 d .
H8 H 0.3362 0.3729 0.6824 0.077 Uiso 1 1 calc R
C9 C 0.42692(18) 0.43867(18) 0.61857(12) 0.0552(8) Uani 1 1 d .
C10 C 0.52410(19) 0.48361(18) 0.65489(12) 0.0604(8) Uani 1 1 d .
N11 N 0.38142(14) 0.45004(13) 0.42616(9) 0.0527(6) Uani 1 1 d .
N12 N 0.39848(14) 0.43673(13) 0.55597(9) 0.0501(6) Uani 1 1 d .
H12 H 0.4437 0.4684 0.5298 0.162(15) Uiso 1 1 d R
C13 C 0.13673(18) 0.29314(17) 0.46511(12) 0.0517(7) Uani 1 1 d .
C14 C 0.04151(18) 0.31498(18) 0.44079(12) 0.0555(8) Uani 1 1 d .
H14 H 0.0409 0.3749 0.4306 0.067 Uiso 1 1 calc R
C15 C -0.05354(19) 0.24920(17) 0.43128(12) 0.0584(8) Uani 1 1 d .
H15 H -0.1188 0.2645 0.4143 0.070 Uiso 1 1 calc R
C16 C -0.05446(18) 0.16201(18) 0.44615(13) 0.0578(8) Uani 1 1 d .
C17 C 0.0420(2) 0.13993(19) 0.46949(15) 0.0750(10) Uani 1 1 d .
H17 H 0.0426 0.0796 0.4788 0.090 Uiso 1 1 calc R
C18 C 0.13685(19) 0.20468(19) 0.47926(14) 0.0676(9) Uani 1 1 d .
H18 H 0.2022 0.1890 0.4956 0.081 Uiso 1 1 calc R
C19 C -0.1555(2) 0.0933(2) 0.43735(14) 0.0686(9) Uani 1 1 d .
O20 O -0.14640(14) 0.01315(15) 0.44900(13) 0.1201(11) Uani 1 1 d .
H20 H -0.1987 -0.0095 0.4657 0.180 Uiso 1 1 d R
O21 O -0.24328(14) 0.11208(13) 0.41915(10) 0.0770(7) Uani 1 1 d .
C22 C 0.5349(2) 0.4771(2) 0.72327(14) 0.0680(9) Uani 1 1 d .
C23 C 0.5527(3) 0.4004(3) 0.74580(15) 0.1173(15) Uani 1 1 d .
H23 H 0.5552 0.3481 0.7178 0.141 Uiso 1 1 calc R
C24 C 0.5677(4) 0.3967(3) 0.8106(2) 0.1357(18) Uani 1 1 d .
H24 H 0.5811 0.3424 0.8259 0.163 Uiso 1 1 calc R
C25 C 0.5630(3) 0.4699(3) 0.85063(16) 0.0951(13) Uani 1 1 d .
C26 C 0.5419(3) 0.5473(3) 0.82894(15) 0.0979(12) Uani 1 1 d .
H26 H 0.5380 0.5990 0.8570 0.117 Uiso 1 1 calc R
C27 C 0.5259(2) 0.5492(3) 0.76443(16) 0.0897(11) Uani 1 1 d .
H27 H 0.5083 0.6021 0.7490 0.108 Uiso 1 1 calc R
C28 C 0.5857(3) 0.4653(4) 0.91915(19) 0.1108(16) Uani 1 1 d .
O29 O 0.5992(3) 0.3940(2) 0.93723(11) 0.1668(15) Uani 1 1 d .
H29 H 0.6191 0.3943 0.9759 0.250 Uiso 1 1 d R
O30 O 0.5907(2) 0.5396(2) 0.95515(12) 0.1185(10) Uani 1 1 d .
C1' C -0.01101(19) 0.53823(18) 0.36456(12) 0.0543(8) Uani 1 1 d .
C2' C 0.0542(2) 0.58189(19) 0.32245(13) 0.0674(9) Uani 1 1 d .
H2' H 0.0348 0.5794 0.2787 0.081 Uiso 1 1 calc R
C3' C 0.1475(2) 0.62658(19) 0.35755(12) 0.0644(9) Uani 1 1 d .
H3' H 0.2061 0.6632 0.3435 0.077 Uiso 1 1 calc R
C4' C 0.14183(18) 0.60841(17) 0.42068(12) 0.0507(7) Uani 1 1 d .
C5' C 0.22572(17) 0.64220(17) 0.47036(12) 0.0502(7) Uani 1 1 d .
C6' C 0.22955(17) 0.61931(17) 0.53122(12) 0.0491(7) Uani 1 1 d .
C7' C 0.31419(19) 0.65198(18) 0.58164(12) 0.0609(8) Uani 1 1 d .
H7' H 0.3802 0.6923 0.5801 0.073 Uiso 1 1 calc R
C8' C 0.28503(19) 0.61583(18) 0.63292(12) 0.0611(8) Uani 1 1 d .
H8' H 0.3272 0.6258 0.6731 0.073 Uiso 1 1 calc R
C9' C 0.17925(18) 0.56014(17) 0.61511(12) 0.0518(7) Uani 1 1 d .
C10' C 0.11635(18) 0.51339(18) 0.65397(11) 0.0543(8) Uani 1 1 d .
N11' N 0.04411(14) 0.55444(13) 0.42415(9) 0.0480(6) Uani 1 1 d .
N12' N 0.14968(15) 0.56202(13) 0.55290(9) 0.0486(6) Uani 1 1 d .
H12' H 0.0846 0.5377 0.5325 0.114(12) Uiso 1 1 d R
C13' C 0.31982(19) 0.71146(18) 0.45891(11) 0.0509(7) Uani 1 1 d .
C14' C 0.3049(2) 0.7974(2) 0.44621(14) 0.0570(9) Uani 1 1 d .
H14' H 0.2354 0.8112 0.4438 0.060 Uiso 1 1 calc R
C15' C 0.3917(2) 0.86336(19) 0.43701(14) 0.0642(9) Uani 1 1 d .
H15' H 0.3814 0.9218 0.4279 0.086 Uiso 1 1 calc R
C16' C 0.4928(2) 0.84345(19) 0.44116(12) 0.0594(8) Uani 1 1 d .
C17' C 0.5066(2) 0.75859(19) 0.45303(14) 0.0687(9) Uani 1 1 d .
H17' H 0.5761 0.7447 0.4554 0.082 Uiso 1 1 calc R
C18' C 0.41969(19) 0.69194(19) 0.46167(13) 0.0658(9) Uani 1 1 d .
H18' H 0.4301 0.6329 0.4695 0.079 Uiso 1 1 calc R
C19' C 0.5880(2) 0.9134(2) 0.43524(14) 0.0692(9) Uani 1 1 d .
O20' O 0.57359(14) 0.99257(13) 0.42292(10) 0.0855(7) Uani 1 1 d .
H20' H 0.6320 1.0253 0.4181 0.128 Uiso 1 1 d R
O21' O 0.67809(15) 0.89412(14) 0.44185(12) 0.1058(9) Uani 1 1 d .
C22' C 0.1650(2) 0.5196(2) 0.72061(13) 0.0630(9) Uani 1 1 d .
C23' C 0.1969(2) 0.6020(2) 0.75870(14) 0.0853(11) Uani 1 1 d .
H23' H 0.1870 0.6569 0.7430 0.102 Uiso 1 1 calc R
C24' C 0.2442(3) 0.6051(2) 0.82094(15) 0.0945(12) Uani 1 1 d .
H24' H 0.2653 0.6623 0.8472 0.113 Uiso 1 1 calc R
C25' C 0.2602(2) 0.5274(3) 0.84395(14) 0.0834(11) Uani 1 1 d .
C26' C 0.2289(2) 0.4439(3) 0.80675(14) 0.0810(11) Uani 1 1 d .
H26' H 0.2398 0.3896 0.8231 0.097 Uiso 1 1 calc R
C27' C 0.1814(2) 0.4392(2) 0.74511(13) 0.0696(9) Uani 1 1 d .
H27' H 0.1598 0.3816 0.7194 0.084 Uiso 1 1 calc R
C28' C 0.3115(3) 0.5325(3) 0.91018(17) 0.1015(14) Uani 1 1 d .
O29' O 0.32917(18) 0.4580(2) 0.92796(10) 0.1134(9) Uani 1 1 d .
H29' H 0.3628 0.4691 0.9645 0.170 Uiso 1 1 d R
O30' O 0.3359(3) 0.6063(2) 0.94341(12) 0.1403(13) Uani 1 1 d .

loop_
_atom_site_aniso_label
_atom_site_aniso_U_11
_atom_site_aniso_U_22
_atom_site_aniso_U_33
_atom_site_aniso_U_23
_atom_site_aniso_U_13
_atom_site_aniso_U_12
C1 0.0448(15) 0.077(2) 0.0424(17) 0.0198(15) -0.0021(12) -0.0146(14)
C2 0.0549(16) 0.095(2) 0.0459(18) 0.0181(17) -0.0089(14) -0.0266(16)
C3 0.0455(15) 0.082(2) 0.0547(19) 0.0163(16) -0.0054(14) -0.0236(15)
C4 0.0451(14) 0.0587(17) 0.0424(17) 0.0139(14) -0.0005(12) -0.0123(13)
C5 0.0333(13) 0.0517(16) 0.0563(18) 0.0150(14) 0.0010(12) -0.0071(12)
C6 0.0336(13) 0.0598(17) 0.0504(18) 0.0194(14) 0.0020(12) -0.0095(13)
C7 0.0440(15) 0.078(2) 0.0572(19) 0.0267(16) 0.0063(14) -0.0115(14)
C8 0.0457(15) 0.087(2) 0.0493(18) 0.0263(16) 0.0027(14) -0.0182(15)
C9 0.0414(14) 0.0725(19) 0.0445(18) 0.0216(15) 0.0026(13) -0.0106(14)
C10 0.0499(15) 0.076(2) 0.0458(18) 0.0214(15) 0.0000(13) -0.0124(15)
N11 0.0415(11) 0.0615(14) 0.0447(14) 0.0173(11) 0.0013(10) -0.0169(11)
N12 0.0382(11) 0.0610(14) 0.0415(14) 0.0138(11) 0.0001(10) -0.0132(10)
C13 0.0367(14) 0.0563(18) 0.0538(17) 0.0151(14) 0.0023(12) -0.0115(13)
C14 0.0367(14) 0.0554(17) 0.070(2) 0.0178(15) 0.0049(13) -0.0038(13)
C15 0.0374(14) 0.0585(18) 0.070(2) 0.0165(15) -0.0013(13) -0.0107(13)
C16 0.0346(14) 0.0575(18) 0.073(2) 0.0223(16) -0.0014(13) -0.0117(13)
C17 0.0447(16) 0.0611(19) 0.109(3) 0.0362(18) -0.0108(16) -0.0130(14)
C18 0.0349(14) 0.067(2) 0.093(2) 0.0319(18) -0.0058(14) -0.0079(14)
C19 0.0404(17) 0.067(2) 0.093(2) 0.0377(18) -0.0008(15) -0.0096(15)
O20 0.0468(12) 0.0823(16) 0.223(3) 0.0796(19) -0.0089(14) -0.0196(11)
O21 0.0367(10) 0.0767(14) 0.1118(18) 0.0356(13) 0.0031(11) -0.0095(10)
C22 0.0606(18) 0.086(2) 0.0402(19) 0.0182(19) -0.0044(14) -0.0227(17)
C23 0.184(4) 0.102(3) 0.044(2) 0.023(2) -0.016(2) -0.007(3)
C24 0.209(5) 0.114(4) 0.059(3) 0.036(3) -0.018(3) -0.014(3)
C25 0.107(3) 0.113(3) 0.045(2) 0.029(2) 0.0031(19) -0.028(2)
C26 0.093(2) 0.143(4) 0.048(2) 0.020(2) -0.0004(18) 0.007(2)
C27 0.083(2) 0.134(3) 0.051(2) 0.028(2) -0.0021(18) 0.020(2)
C28 0.114(3) 0.129(4) 0.060(3) 0.031(3) -0.018(2) -0.032(3)
O29 0.255(4) 0.145(3) 0.0526(17) 0.0466(18) -0.0424(18) -0.049(2)
O30 0.115(2) 0.170(3) 0.0553(17) 0.0267(18) -0.0114(15) 0.003(2)
C1' 0.0466(15) 0.0678(19) 0.0422(17) 0.0204(14) 0.0029(13) -0.0075(14)
C2' 0.0548(16) 0.090(2) 0.0461(18) 0.0254(16) 0.0029(14) -0.0179(16)
C3' 0.0499(16) 0.083(2) 0.0515(18) 0.0246(16) 0.0081(14) -0.0171(15)
C4' 0.0401(14) 0.0633(18) 0.0442(17) 0.0175(14) 0.0055(12) -0.0051(13)
C5' 0.0359(13) 0.0573(17) 0.0523(18) 0.0183(14) 0.0049(12) -0.0069(12)
C6' 0.0362(13) 0.0542(17) 0.0522(18) 0.0178(14) 0.0010(12) -0.0037(12)
C7' 0.0390(14) 0.079(2) 0.0548(19) 0.0250(16) -0.0034(13) -0.0122(14)
C8' 0.0449(15) 0.078(2) 0.0489(18) 0.0215(16) -0.0096(13) -0.0099(14)
C9' 0.0386(14) 0.0639(18) 0.0440(17) 0.0195(14) -0.0061(12) -0.0091(13)
C10' 0.0444(14) 0.0694(19) 0.0413(17) 0.0205(14) -0.0020(12) -0.0080(14)
N11' 0.0329(10) 0.0598(14) 0.0431(14) 0.0163(11) 0.0000(10) -0.0110(10)
N12' 0.0334(11) 0.0608(14) 0.0442(14) 0.0194(11) -0.0003(10) -0.0109(10)
C13' 0.0421(15) 0.0544(18) 0.0494(17) 0.0209(14) 0.0011(12) -0.0095(13)
C14' 0.0400(15) 0.068(2) 0.063(2) 0.0210(19) 0.0084(15) -0.0031(15)
C15' 0.0496(17) 0.065(2) 0.078(2) 0.0262(18) 0.0113(16) -0.0053(15)
C16' 0.0422(16) 0.063(2) 0.065(2) 0.0277(16) -0.0027(13) -0.0116(14)
C17' 0.0363(14) 0.065(2) 0.103(3) 0.0287(18) 0.0112(15) -0.0035(14)
C18' 0.0412(16) 0.0632(19) 0.093(2) 0.0311(17) 0.0124(15) -0.0029(14)
C19' 0.0462(18) 0.065(2) 0.090(2) 0.0347(18) -0.0021(16) -0.0101(16)
O20' 0.0492(11) 0.0658(14) 0.138(2) 0.0442(14) 0.0118(11) -0.0113(10)
O21' 0.0386(11) 0.0859(16) 0.188(3) 0.0685(17) 0.0000(13) -0.0131(11)
C22' 0.0514(16) 0.079(2) 0.0432(18) 0.0177(17) -0.0027(13) -0.0215(15)
C23' 0.087(2) 0.096(3) 0.055(2) 0.026(2) -0.0086(17) -0.018(2)
C24' 0.105(3) 0.099(3) 0.051(2) 0.012(2) -0.0133(18) -0.030(2)
C25' 0.080(2) 0.102(3) 0.047(2) 0.027(2) -0.0104(16) -0.028(2)
C26' 0.0691(19) 0.111(3) 0.053(2) 0.038(2) -0.0021(16) -0.0115(19)
C27' 0.0571(17) 0.092(2) 0.0495(19) 0.0271(17) -0.0045(14) -0.0118(16)
C28' 0.109(3) 0.115(3) 0.056(3) 0.039(3) -0.010(2) -0.035(3)
O29' 0.1144(19) 0.158(2) 0.0509(15) 0.0345(16) -0.0152(12) -0.0043(17)
O30' 0.195(3) 0.128(2) 0.0552(17) 0.0268(17) -0.0295(17) -0.045(2)

loop_
_atom_type_symbol
_atom_type_description
_atom_type_scat_dispersion_real
_atom_type_scat_dispersion_imag
_atom_type_scat_source
C C 0.0033 0.0016 'International Tables Vol C Tables 4.2.6.8 and 6.1.1.4'
H H 0.0000 0.0000 'International Tables Vol C Tables 4.2.6.8 and 6.1.1.4'
N N 0.0061 0.0033 'International Tables Vol C Tables 4.2.6.8 and 6.1.1.4'
O O 0.0106 0.0060 'International Tables Vol C Tables 4.2.6.8 and 6.1.1.4'

loop_
_geom_angle_atom_site_label_1
_geom_angle_atom_site_label_2
_geom_angle_atom_site_label_3
_geom_angle
_geom_angle_site_symmetry_1
_geom_angle_site_symmetry_3
N11 C1 C10 126.1(2) . 2_666
N11 C1 C2 109.71(19) . .
C10 C1 C2 124.2(2) 2_666 .
C3 C2 C1 107.1(2) . .
C3 C2 H2 126.4 . .
C1 C2 H2 126.4 . .
C2 C3 C4 107.5(2) . .
C2 C3 H3 126.2 . .
C4 C3 H3 126.2 . .
N11 C4 C5 124.5(2) . .
N11 C4 C3 109.80(19) . .
C5 C4 C3 125.7(2) . .
C6 C5 C4 125.07(19) . .
C6 C5 C13 116.96(19) . .
C4 C5 C13 117.9(2) . .
C5 C6 N12 126.12(19) . .
C5 C6 C7 127.3(2) . .
N12 C6 C7 106.5(2) . .
C8 C7 C6 108.4(2) . .
C8 C7 H7 125.8 . .
C6 C7 H7 125.8 . .
C7 C8 C9 108.1(2) . .
C7 C8 H8 125.9 . .
C9 C8 H8 125.9 . .
N12 C9 C10 126.9(2) . .
N12 C9 C8 107.5(2) . .
C10 C9 C8 125.6(2) . .
C1 C10 C9 126.6(2) 2_666 .
C1 C10 C22 116.8(2) 2_666 .
C9 C10 C22 116.6(2) . .
C1 N11 C4 105.85(19) . .
C9 N12 C6 109.46(17) . .
C9 N12 H12 124.2 . .
C6 N12 H12 126.3 . .
C14 C13 C18 119.5(2) . .
C14 C13 C5 122.6(2) . .
C18 C13 C5 117.8(2) . .
C13 C14 C15 119.9(2) . .
C13 C14 H14 120.1 . .
C15 C14 H14 120.1 . .
C16 C15 C14 121.0(2) . .
C16 C15 H15 119.5 . .
C14 C15 H15 119.5 . .
C15 C16 C17 118.9(2) . .
C15 C16 C19 120.8(2) . .
C17 C16 C19 120.4(2) . .
C18 C17 C16 120.7(3) . .
C18 C17 H17 119.6 . .
C16 C17 H17 119.6 . .
C17 C18 C13 120.0(2) . .
C17 C18 H18 120.0 . .
C13 C18 H18 120.0 . .
O21 C19 O20 122.6(2) . .
O21 C19 C16 121.8(3) . .
O20 C19 C16 115.6(3) . .
C19 O20 H20 109.0 . .
C23 C22 C27 118.2(3) . .
C23 C22 C10 121.4(3) . .
C27 C22 C10 120.4(3) . .
C22 C23 C24 120.8(4) . .
C22 C23 H23 119.6 . .
C24 C23 H23 119.6 . .
C25 C24 C23 120.1(4) . .
C25 C24 H24 119.9 . .
C23 C24 H24 119.9 . .
C24 C25 C26 120.2(3) . .
C24 C25 C28 118.5(4) . .
C26 C25 C28 121.2(4) . .
C25 C26 C27 118.8(4) . .
C25 C26 H26 120.6 . .
C27 C26 H26 120.6 . .
C22 C27 C26 121.8(4) . .
C22 C27 H27 119.1 . .
C26 C27 H27 119.1 . .
O29 C28 O30 124.2(4) . .
O29 C28 C25 119.8(5) . .
O30 C28 C25 116.1(4) . .
C28 O29 H29 118.3 . .
N11' C1' C10' 125.27(19) . 2_566
N11' C1' C2' 110.7(2) . .
C10' C1' C2' 124.0(2) 2_566 .
C3' C2' C1' 106.4(2) . .
C3' C2' H2' 126.8 . .
C1' C2' H2' 126.8 . .
C2' C3' C4' 107.1(2) . .
C2' C3' H3' 126.5 . .
C4' C3' H3' 126.5 . .
N11' C4' C5' 126.0(2) . .
N11' C4' C3' 110.5(2) . .
C5' C4' C3' 123.5(2) . .
C4' C5' C6' 126.1(2) . .
C4' C5' C13' 117.7(2) . .
C6' C5' C13' 116.1(2) . .
N12' C6' C5' 125.9(2) . .
N12' C6' C7' 107.3(2) . .
C5' C6' C7' 126.8(2) . .
C8' C7' C6' 108.5(2) . .
C8' C7' H7' 125.8 . .
C6' C7' H7' 125.8 . .
C7' C8' C9' 107.5(2) . .
C7' C8' H8' 126.3 . .
C9' C8' H8' 126.3 . .
N12' C9' C10' 126.0(2) . .
N12' C9' C8' 107.27(18) . .
C10' C9' C8' 126.8(2) . .
C1' C10' C9' 125.4(2) 2_566 .
C1' C10' C22' 117.47(19) 2_566 .
C9' C10' C22' 117.2(2) . .
C4' N11' C1' 105.26(17) . .
C9' N12' C6' 109.43(19) . .
C9' N12' H12' 123.4 . .
C6' N12' H12' 126.3 . .
C18' C13' C14' 119.6(2) . .
C18' C13' C5' 121.2(2) . .
C14' C13' C5' 119.2(2) . .
C15' C14' C13' 120.1(3) . .
C15' C14' H14' 120.0 . .
C13' C14' H14' 120.0 . .
C14' C15' C16' 119.8(3) . .
C14' C15' H15' 120.1 . .
C16' C15' H15' 120.1 . .
C17' C16' C15' 119.7(2) . .
C17' C16' C19' 118.8(3) . .
C15' C16' C19' 121.4(3) . .
C16' C17' C18' 120.7(3) . .
C16' C17' H17' 119.7 . .
C18' C17' H17' 119.7 . .
C13' C18' C17' 120.1(3) . .
C13' C18' H18' 119.9 . .
C17' C18' H18' 119.9 . .
O21' C19' O20' 122.3(2) . .
O21' C19' C16' 119.5(3) . .
O20' C19' C16' 118.2(3) . .
C19' O20' H20' 110.1 . .
C23' C22' C27' 118.7(3) . .
C23' C22' C10' 121.8(3) . .
C27' C22' C10' 119.5(3) . .
C22' C23' C24' 120.0(3) . .
C22' C23' H23' 120.0 . .
C24' C23' H23' 120.0 . .
C25' C24' C23' 120.8(3) . .
C25' C24' H24' 119.6 . .
C23' C24' H24' 119.6 . .
C24' C25' C26' 120.3(3) . .
C24' C25' C28' 119.9(4) . .
C26' C25' C28' 119.8(3) . .
C25' C26' C27' 119.8(3) . .
C25' C26' H26' 120.1 . .
C27' C26' H26' 120.1 . .
C26' C27' C22' 120.4(3) . .
C26' C27' H27' 119.8 . .
C22' C27' H27' 119.8 . .
O30' C28' O29' 123.8(4) . .
O30' C28' C25' 119.4(4) . .
O29' C28' C25' 116.8(4) . .
C28' O29' H29' 109.1 . .

loop_
_geom_bond_atom_site_label_1
_geom_bond_atom_site_label_2
_geom_bond_distance
_geom_bond_site_symmetry_2
C1 N11 1.372(3) .
C1 C10 1.397(3) 2_666
C1 C2 1.449(3) .
C2 C3 1.338(3) .
C2 H2 0.9500 .
C3 C4 1.436(3) .
C3 H3 0.9500 .
C4 N11 1.382(3) .
C4 C5 1.397(3) .
C5 C6 1.387(3) .
C5 C13 1.513(3) .
C6 N12 1.383(3) .
C6 C7 1.444(3) .
C7 C8 1.341(3) .
C7 H7 0.9500 .
C8 C9 1.438(3) .
C8 H8 0.9500 .
C9 N12 1.365(3) .
C9 C10 1.393(3) .
C10 C1 1.397(3) 2_666
C10 C22 1.499(4) .
N12 H12 0.9645 .
C13 C14 1.380(3) .
C13 C18 1.395(3) .
C14 C15 1.390(3) .
C14 H14 0.9500 .
C15 C16 1.380(3) .
C15 H15 0.9500 .
C16 C17 1.389(3) .
C16 C19 1.470(3) .
C17 C18 1.381(3) .
C17 H17 0.9500 .
C18 H18 0.9500 .
C19 O21 1.239(3) .
C19 O20 1.280(3) .
O20 H20 0.8400 .
C22 C23 1.346(4) .
C22 C27 1.364(4) .
C23 C24 1.413(5) .
C23 H23 0.9500 .
C24 C25 1.345(5) .
C24 H24 0.9500 .
C25 C26 1.360(5) .
C25 C28 1.500(5) .
C26 C27 1.403(4) .
C26 H26 0.9500 .
C27 H27 0.9500 .
C28 O29 1.215(5) .
C28 O30 1.280(5) .
O29 H29 0.8499 .
C1' N11' 1.371(3) .
C1' C10' 1.407(3) 2_566
C1' C2' 1.450(3) .
C2' C3' 1.346(3) .
C2' H2' 0.9500 .
C3' C4' 1.444(3) .
C3' H3' 0.9500 .
C4' N11' 1.373(3) .
C4' C5' 1.399(3) .
C5' C6' 1.407(3) .
C5' C13' 1.503(3) .
C6' N12' 1.377(3) .
C6' C7' 1.413(3) .
C7' C8' 1.363(3) .
C7' H7' 0.9500 .
C8' C9' 1.431(3) .
C8' H8' 0.9500 .
C9' N12' 1.368(3) .
C9' C10' 1.400(3) .
C10' C1' 1.407(3) 2_566
C10' C22' 1.493(3) .
N12' H12' 0.8827 .
C13' C18' 1.365(3) .
C13' C14' 1.391(3) .
C14' C15' 1.394(3) .
C14' H14' 0.9500 .
C15' C16' 1.380(3) .
C15' H15' 0.9500 .
C16' C17' 1.366(3) .
C16' C19' 1.481(3) .
C17' C18' 1.397(3) .
C17' H17' 0.9500 .
C18' H18' 0.9500 .
C19' O21' 1.239(3) .
C19' O20' 1.288(3) .
O20' H20' 0.8400 .
C22' C23' 1.372(4) .
C22' C27' 1.412(4) .
C23' C24' 1.407(4) .
C23' H23' 0.9500 .
C24' C25' 1.358(4) .
C24' H24' 0.9500 .
C25' C26' 1.376(4) .
C25' C28' 1.497(4) .
C26' C27' 1.393(4) .
C26' H26' 0.9500 .
C27' H27' 0.9500 .
C28' O30' 1.220(4) .
C28' O29' 1.272(4) .
O29' H29' 0.8400 .

loop_
_geom_hbond_atom_site_label_D
_geom_hbond_atom_site_label_H
_geom_hbond_atom_site_label_A
_geom_hbond_distance_DH
_geom_hbond_distance_HA
_geom_hbond_distance_DA
_geom_hbond_angle_DHA
_geom_hbond_site_symmetry_A
O20 H20 O21' 0.84 1.90 2.568(2) 135.7 1_445
O29 H29 O30' 0.85 1.78 2.633(3) 178.3 2_667
O20' H20' O21 0.84 1.86 2.687(2) 169.7 1_665
O29' H29' O30 0.84 1.81 2.619(3) 162.7 2_667
